data_4119046
loop_
_publ_author_name
'Clare Bakewell'
'Thi-Phuong-Anh Cao'
'Nicholas Long'
'Xavier F. Le Goff'
'Audrey Auffrant'
'Charlotte K. Williams'

_publ_contact_author_address
;Laboratoire DCPH
Ecole Polytechnique
Route de Saclay
F91128 Palaiseau
France
;
_publ_contact_author_email c.k.williams@imperial.ac.uk
_publ_contact_author_name 'Charlotte K. Williams'
_publ_section_title
;
 Yttrium Phosphasalen Initiators for rac-Lactide Polymerization: Excellent
 Rates and High Iso-Selectivities
;
_journal_name_full 'Journal of the American Chemical Society'
_journal_page_first 20577
_journal_page_last 20580
_journal_paper_doi 10.1021/ja310003v
_journal_volume 134
_journal_year 2012
_chemical_formula_moiety 'C60 H78 N3 O3 P2 Y, 1/2 (C5 H12)'
_chemical_formula_sum 'C62.5 H84 N3 O3 P2 Y'
_chemical_formula_weight 1076.18
_chemical_name_systematic
; 
 ? 
;
_space_group_IT_number 2
_symmetry_cell_setting triclinic
_symmetry_space_group_name_Hall '-P 1'
_symmetry_space_group_name_H-M 'P -1'
_atom_sites_solution_hydrogens geom
_atom_sites_solution_primary direct
_atom_sites_solution_secondary difmap
_audit_creation_method SHELXL-97
_cell_angle_alpha 101.860(1)
_cell_angle_beta 94.240(1)
_cell_angle_gamma 104.373(1)
_cell_formula_units_Z 2
_cell_length_a 10.657(1)
_cell_length_b 15.472(1)
_cell_length_c 19.027(1)
_cell_measurement_reflns_used 834
_cell_measurement_temperature 150.0(1)
_cell_measurement_theta_max 21.967
_cell_measurement_theta_min 0.998
_cell_volume 2948.3(4)
_computing_cell_refinement 'DENZO (Otwinowski & Minor, 1997) & COLLECT'
_computing_data_collection 'COLLECT (Hooft, R.W.W., 1998)'
_computing_data_reduction 'DENZO & COLLECT'
_computing_molecular_graphics 'PLATON (Spek, 2009)'
_computing_publication_material 'PLATON (Spek, 2009)'
_computing_structure_refinement 'SHELXL-97 (Sheldrick, 1997)'
_computing_structure_solution 'SIR97 (Altomare et al., 1999)'
_diffrn_ambient_temperature 150.0(1)
_diffrn_measured_fraction_theta_full 0.938
_diffrn_measured_fraction_theta_max 0.938
_diffrn_measurement_device_type KappaCCD
_diffrn_measurement_method 'phi and omega scans'
_diffrn_radiation_monochromator graphite
_diffrn_radiation_source 'fine-focus sealed tube'
_diffrn_radiation_type MoK\a
_diffrn_radiation_wavelength 0.71069
_diffrn_reflns_av_R_equivalents 0.0919
_diffrn_reflns_av_sigmaI/netI 0.1060
_diffrn_reflns_limit_h_max 10
_diffrn_reflns_limit_h_min -11
_diffrn_reflns_limit_k_max 14
_diffrn_reflns_limit_k_min -16
_diffrn_reflns_limit_l_max 18
_diffrn_reflns_limit_l_min -20
_diffrn_reflns_number 13959
_diffrn_reflns_theta_full 21.97
_diffrn_reflns_theta_max 21.97
_diffrn_reflns_theta_min 2.72
_exptl_absorpt_coefficient_mu 1.089
_exptl_absorpt_correction_T_max 0.9578
_exptl_absorpt_correction_T_min 0.8625
_exptl_absorpt_correction_type multi-scan
_exptl_absorpt_process_details 'DENZO/SCALEPACK (Otwinowski & Minor, 1996)'
_exptl_crystal_colour Colorless
_exptl_crystal_density_diffrn 1.212
_exptl_crystal_description Needle
_exptl_crystal_F_000 1146
_exptl_crystal_size_max 0.14
_exptl_crystal_size_mid 0.06
_exptl_crystal_size_min 0.04
_platon_squeeze_details
;
 A highly disordered pentane molecule on a inversion 
 center was accounted for using the 
 Platon SQUEEZE function.
;
_refine_diff_density_max 0.538
_refine_diff_density_min -0.480
_refine_diff_density_rms 0.084
_refine_ls_extinction_method none
_refine_ls_goodness_of_fit_ref 1.102
_refine_ls_hydrogen_treatment constr
_refine_ls_matrix_type full
_refine_ls_number_parameters 641
_refine_ls_number_reflns 6749
_refine_ls_number_restraints 0
_refine_ls_restrained_S_all 1.102
_refine_ls_R_factor_all 0.1231
_refine_ls_R_factor_gt 0.0839
_refine_ls_shift/su_max 0.000
_refine_ls_shift/su_mean 0.000
_refine_ls_structure_factor_coef Fsqd
_refine_ls_weighting_details 'calc w=1/[\s^2^(Fo^2^)+(0.0257P)^2^+15.0619P] where P=(Fo^2^+2Fc^2^)/3'
_refine_ls_weighting_scheme calc
_refine_ls_wR_factor_gt 0.1627
_refine_ls_wR_factor_ref 0.1817
_reflns_number_gt 4740
_reflns_number_total 6749
_reflns_threshold_expression >2sigma(I)
_cod_data_source_file ja310003v_si_003_1.cif
_cod_data_source_block aa704
_cod_original_cell_volume 2948.2(4)
_cod_original_sg_symbol_H-M 'P -1 '
_cod_original_formula_sum 'C62.50 H84 N3 O3 P2 Y'
_cod_database_code 4119046

loop_
_symmetry_equiv_pos_as_xyz
'x, y, z'
'-x, -y, -z'

loop_
_atom_site_label
_atom_site_type_symbol
_atom_site_fract_x
_atom_site_fract_y
_atom_site_fract_z
_atom_site_U_iso_or_equiv
_atom_site_adp_type
_atom_site_occupancy
_atom_site_symmetry_multiplicity
_atom_site_calc_flag
_atom_site_refinement_flags
Y1 Y 0.65942(9) 0.23228(6) 0.11980(5) 0.0347(3) Uani 1 1 d .
P1 P 0.7008(2) 0.47430(15) 0.12916(12) 0.0357(6) Uani 1 1 d .
P2 P 0.5487(2) 0.19297(15) 0.28615(12) 0.0369(6) Uani 1 1 d .
O1 O 0.8360(5) 0.3377(4) 0.1693(3) 0.0365(14) Uani 1 1 d .
O2 O 0.7192(5) 0.1303(4) 0.1722(3) 0.0379(14) Uani 1 1 d .
O3 O 0.6832(6) 0.1824(4) 0.0135(3) 0.0449(16) Uani 1 1 d .
N1 N 0.6009(6) 0.3755(4) 0.1140(4) 0.0345(17) Uani 1 1 d .
N2 N 0.4235(7) 0.2005(5) 0.0664(4) 0.0344(18) Uani 1 1 d .
H2N H 0.386(7) 0.152(5) 0.032(4) 0.02(2) Uiso 1 1 d .
N3 N 0.5125(6) 0.2105(4) 0.2090(3) 0.0342(17) Uani 1 1 d .
C1 C 0.4725(8) 0.3663(5) 0.0728(5) 0.039(2) Uani 1 1 d .
H1A H 0.4828 0.4117 0.0424 0.047 Uiso 1 1 calc R
H1B H 0.4104 0.3793 0.1071 0.047 Uiso 1 1 calc R
C2 C 0.4183(8) 0.2715(5) 0.0255(4) 0.037(2) Uani 1 1 d .
H2A H 0.3266 0.2636 0.0057 0.044 Uiso 1 1 calc R
H2B H 0.4692 0.2638 -0.0157 0.044 Uiso 1 1 calc R
C3 C 0.3275(9) 0.1915(6) 0.1187(5) 0.046(2) Uani 1 1 d .
H3A H 0.2890 0.1258 0.1170 0.055 Uiso 1 1 calc R
H3B H 0.2561 0.2180 0.1053 0.055 Uiso 1 1 calc R
C4 C 0.3935(9) 0.2410(6) 0.1950(5) 0.045(2) Uani 1 1 d .
H4A H 0.4174 0.3081 0.1995 0.054 Uiso 1 1 calc R
H4B H 0.3333 0.2263 0.2306 0.054 Uiso 1 1 calc R
C5 C 0.8338(8) 0.4942(5) 0.1995(4) 0.031(2) Uani 1 1 d .
C6 C 0.8887(8) 0.4201(6) 0.2069(4) 0.034(2) Uani 1 1 d .
C7 C 1.0019(9) 0.4448(6) 0.2608(5) 0.039(2) Uani 1 1 d .
C8 C 1.0519(8) 0.5338(6) 0.2985(5) 0.037(2) Uani 1 1 d .
H8 H 1.1276 0.5472 0.3329 0.045 Uiso 1 1 calc R
C9 C 0.9998(8) 0.6077(6) 0.2905(5) 0.039(2) Uani 1 1 d .
C10 C 0.8893(9) 0.5843(5) 0.2391(4) 0.038(2) Uani 1 1 d .
H10 H 0.8506 0.6310 0.2307 0.046 Uiso 1 1 calc R
C11 C 1.0647(8) 0.3684(6) 0.2747(5) 0.038(2) Uani 1 1 d .
C12 C 1.1065(9) 0.3228(6) 0.2040(5) 0.048(2) Uani 1 1 d .
H12A H 1.1776 0.3670 0.1901 0.072 Uiso 1 1 calc R
H12B H 1.0319 0.3022 0.1655 0.072 Uiso 1 1 calc R
H12C H 1.1365 0.2699 0.2113 0.072 Uiso 1 1 calc R
C13 C 0.9687(8) 0.2977(6) 0.3038(5) 0.043(2) Uani 1 1 d .
H13A H 0.8916 0.2680 0.2676 0.065 Uiso 1 1 calc R
H13B H 0.9420 0.3283 0.3484 0.065 Uiso 1 1 calc R
H13C H 1.0108 0.2514 0.3143 0.065 Uiso 1 1 calc R
C14 C 1.1875(9) 0.4085(6) 0.3308(5) 0.055(3) Uani 1 1 d .
H14A H 1.2295 0.3600 0.3356 0.082 Uiso 1 1 calc R
H14B H 1.1630 0.4339 0.3777 0.082 Uiso 1 1 calc R
H14C H 1.2485 0.4572 0.3150 0.082 Uiso 1 1 calc R
C15 C 1.0523(9) 0.7041(6) 0.3370(5) 0.049(3) Uani 1 1 d .
C16 C 1.2019(10) 0.7312(7) 0.3503(6) 0.066(3) Uani 1 1 d .
H16A H 1.2311 0.6923 0.3790 0.099 Uiso 1 1 calc R
H16B H 1.2340 0.7956 0.3766 0.099 Uiso 1 1 calc R
H16C H 1.2363 0.7231 0.3037 0.099 Uiso 1 1 calc R
C17 C 1.0108(11) 0.7752(7) 0.3036(6) 0.071(3) Uani 1 1 d .
H17A H 1.0414 0.7734 0.2561 0.106 Uiso 1 1 calc R
H17B H 1.0489 0.8363 0.3352 0.106 Uiso 1 1 calc R
H17C H 0.9153 0.7618 0.2977 0.106 Uiso 1 1 calc R
C18 C 1.0015(11) 0.7082(8) 0.4104(6) 0.073(3) Uani 1 1 d .
H18A H 0.9058 0.6918 0.4032 0.109 Uiso 1 1 calc R
H18B H 1.0353 0.7705 0.4408 0.109 Uiso 1 1 calc R
H18C H 1.0310 0.6650 0.4343 0.109 Uiso 1 1 calc R
C19 C 0.6202(8) 0.5629(6) 0.1608(5) 0.038(2) Uani 1 1 d .
C20 C 0.6313(8) 0.6425(6) 0.1365(5) 0.040(2) Uani 1 1 d .
H20 H 0.6808 0.6522 0.0979 0.048 Uiso 1 1 calc R
C21 C 0.5718(9) 0.7081(6) 0.1672(5) 0.047(2) Uani 1 1 d .
H21 H 0.5830 0.7636 0.1514 0.056 Uiso 1 1 calc R
C22 C 0.4943(9) 0.6917(7) 0.2222(5) 0.051(3) Uani 1 1 d .
H22 H 0.4520 0.7361 0.2430 0.061 Uiso 1 1 calc R
C23 C 0.4792(10) 0.6136(6) 0.2460(5) 0.050(3) Uani 1 1 d .
H23 H 0.4267 0.6036 0.2833 0.061 Uiso 1 1 calc R
C24 C 0.5407(9) 0.5476(6) 0.2157(5) 0.046(2) Uani 1 1 d .
H24 H 0.5292 0.4925 0.2321 0.055 Uiso 1 1 calc R
C25 C 0.7718(8) 0.5003(6) 0.0499(5) 0.037(2) Uani 1 1 d .
C26 C 0.8716(8) 0.5782(6) 0.0533(5) 0.043(2) Uani 1 1 d .
H26 H 0.9030 0.6205 0.0987 0.051 Uiso 1 1 calc R
C27 C 0.9276(10) 0.5967(7) -0.0076(6) 0.056(3) Uani 1 1 d .
H27 H 0.9949 0.6513 -0.0042 0.068 Uiso 1 1 calc R
C28 C 0.8831(10) 0.5337(7) -0.0731(6) 0.053(3) Uani 1 1 d .
H28 H 0.9214 0.5445 -0.1151 0.064 Uiso 1 1 calc R
C29 C 0.7833(10) 0.4551(7) -0.0781(5) 0.053(3) Uani 1 1 d .
H29 H 0.7522 0.4127 -0.1235 0.064 Uiso 1 1 calc R
C30 C 0.7288(9) 0.4384(7) -0.0164(5) 0.049(3) Uani 1 1 d .
H30 H 0.6613 0.3839 -0.0197 0.058 Uiso 1 1 calc R
C31 C 0.6403(8) 0.1092(5) 0.2823(4) 0.037(2) Uani 1 1 d .
C32 C 0.7110(8) 0.0870(6) 0.2241(4) 0.036(2) Uani 1 1 d .
C33 C 0.7753(8) 0.0166(5) 0.2271(4) 0.035(2) Uani 1 1 d .
C34 C 0.7692(9) -0.0221(6) 0.2868(5) 0.041(2) Uani 1 1 d .
H34 H 0.8121 -0.0690 0.2876 0.049 Uiso 1 1 calc R
C35 C 0.7052(9) 0.0026(6) 0.3457(5) 0.041(2) Uani 1 1 d .
C36 C 0.6377(9) 0.0691(6) 0.3411(5) 0.043(2) Uani 1 1 d .
H36 H 0.5895 0.0868 0.3790 0.052 Uiso 1 1 calc R
C37 C 0.8504(9) -0.0143(6) 0.1654(5) 0.041(2) Uani 1 1 d .
C38 C 0.7572(9) -0.0479(6) 0.0932(5) 0.044(2) Uani 1 1 d .
H38A H 0.6877 -0.1018 0.0956 0.066 Uiso 1 1 calc R
H38B H 0.8062 -0.0643 0.0533 0.066 Uiso 1 1 calc R
H38C H 0.7185 0.0010 0.0851 0.066 Uiso 1 1 calc R
C39 C 0.9659(9) 0.0649(6) 0.1586(5) 0.045(2) Uani 1 1 d .
H39A H 0.9334 0.1164 0.1503 0.067 Uiso 1 1 calc R
H39B H 1.0104 0.0439 0.1178 0.067 Uiso 1 1 calc R
H39C H 1.0275 0.0848 0.2033 0.067 Uiso 1 1 calc R
C40 C 0.9043(9) -0.0947(6) 0.1754(5) 0.046(2) Uani 1 1 d .
H40A H 0.9732 -0.0740 0.2170 0.069 Uiso 1 1 calc R
H40B H 0.9405 -0.1175 0.1317 0.069 Uiso 1 1 calc R
H40C H 0.8337 -0.1440 0.1841 0.069 Uiso 1 1 calc R
C41 C 0.7036(9) -0.0397(6) 0.4125(5) 0.046(2) Uani 1 1 d .
C42 C 0.7821(13) -0.1102(8) 0.4067(6) 0.086(4) Uani 1 1 d .
H42A H 0.8738 -0.0802 0.4045 0.130 Uiso 1 1 calc R
H42B H 0.7470 -0.1586 0.3626 0.130 Uiso 1 1 calc R
H42C H 0.7760 -0.1370 0.4491 0.130 Uiso 1 1 calc R
C43 C 0.5589(11) -0.0880(8) 0.4193(7) 0.078(4) Uani 1 1 d .
H43A H 0.5563 -0.1117 0.4633 0.117 Uiso 1 1 calc R
H43B H 0.5229 -0.1389 0.3769 0.117 Uiso 1 1 calc R
H43C H 0.5067 -0.0437 0.4219 0.117 Uiso 1 1 calc R
C44 C 0.7577(14) 0.0353(8) 0.4795(6) 0.087(4) Uani 1 1 d .
H44A H 0.7067 0.0803 0.4832 0.131 Uiso 1 1 calc R
H44B H 0.8491 0.0654 0.4768 0.131 Uiso 1 1 calc R
H44C H 0.7527 0.0090 0.5222 0.131 Uiso 1 1 calc R
C45 C 0.4032(8) 0.1491(6) 0.3247(5) 0.038(2) Uani 1 1 d .
C46 C 0.3323(10) 0.0587(7) 0.2984(5) 0.052(3) Uani 1 1 d .
H46 H 0.3663 0.0178 0.2658 0.063 Uiso 1 1 calc R
C47 C 0.2099(12) 0.0283(8) 0.3203(7) 0.074(4) Uani 1 1 d .
H47 H 0.1614 -0.0341 0.3029 0.089 Uiso 1 1 calc R
C48 C 0.1585(11) 0.0869(10) 0.3665(7) 0.073(4) Uani 1 1 d .
H48 H 0.0741 0.0657 0.3799 0.088 Uiso 1 1 calc R
C49 C 0.2279(11) 0.1739(9) 0.3925(6) 0.068(3) Uani 1 1 d .
H49 H 0.1930 0.2140 0.4252 0.081 Uiso 1 1 calc R
C50 C 0.3507(9) 0.2068(7) 0.3724(5) 0.047(2) Uani 1 1 d .
H50 H 0.3986 0.2690 0.3915 0.056 Uiso 1 1 calc R
C51 C 0.6434(9) 0.2969(6) 0.3503(5) 0.042(2) Uani 1 1 d .
C52 C 0.6905(9) 0.2988(6) 0.4205(5) 0.043(2) Uani 1 1 d .
H52 H 0.6708 0.2445 0.4383 0.052 Uiso 1 1 calc R
C53 C 0.7673(10) 0.3814(7) 0.4650(5) 0.053(3) Uani 1 1 d .
H53 H 0.7981 0.3829 0.5135 0.063 Uiso 1 1 calc R
C54 C 0.7996(10) 0.4608(7) 0.4402(5) 0.055(3) Uani 1 1 d .
H54 H 0.8545 0.5159 0.4705 0.066 Uiso 1 1 calc R
C55 C 0.7510(8) 0.4588(6) 0.3708(5) 0.039(2) Uani 1 1 d .
H55 H 0.7707 0.5134 0.3534 0.047 Uiso 1 1 calc R
C56 C 0.6738(8) 0.3782(6) 0.3260(5) 0.039(2) Uani 1 1 d .
H56 H 0.6409 0.3779 0.2781 0.046 Uiso 1 1 calc R
C57 C 0.7135(9) 0.1349(6) -0.0510(5) 0.044(2) Uani 1 1 d .
C58 C 0.8444(11) 0.1126(8) -0.0379(7) 0.079(4) Uani 1 1 d .
H58A H 0.9139 0.1697 -0.0197 0.118 Uiso 1 1 calc R
H58B H 0.8638 0.0789 -0.0835 0.118 Uiso 1 1 calc R
H58C H 0.8393 0.0748 -0.0022 0.118 Uiso 1 1 calc R
C59 C 0.6046(11) 0.0455(6) -0.0802(6) 0.064(3) Uani 1 1 d .
H59A H 0.5886 0.0122 -0.0418 0.096 Uiso 1 1 calc R
H59B H 0.6313 0.0075 -0.1211 0.096 Uiso 1 1 calc R
H59C H 0.5244 0.0600 -0.0965 0.096 Uiso 1 1 calc R
C60 C 0.7227(12) 0.1936(7) -0.1071(5) 0.073(3) Uani 1 1 d .
H60A H 0.6414 0.2116 -0.1134 0.109 Uiso 1 1 calc R
H60B H 0.7364 0.1581 -0.1535 0.109 Uiso 1 1 calc R
H60C H 0.7962 0.2486 -0.0904 0.109 Uiso 1 1 calc R

loop_
_atom_site_aniso_label
_atom_site_aniso_U_11
_atom_site_aniso_U_22
_atom_site_aniso_U_33
_atom_site_aniso_U_23
_atom_site_aniso_U_13
_atom_site_aniso_U_12
Y1 0.0323(6) 0.0350(5) 0.0403(5) 0.0121(4) 0.0058(4) 0.0125(4)
P1 0.0322(14) 0.0349(13) 0.0431(15) 0.0137(11) 0.0043(11) 0.0114(11)
P2 0.0351(15) 0.0385(13) 0.0415(14) 0.0126(11) 0.0090(11) 0.0142(11)
O1 0.035(4) 0.031(3) 0.045(4) 0.008(3) 0.006(3) 0.011(3)
O2 0.031(4) 0.037(3) 0.053(4) 0.016(3) 0.013(3) 0.016(3)
O3 0.046(4) 0.044(4) 0.048(4) 0.010(3) 0.007(3) 0.018(3)
N1 0.030(4) 0.035(4) 0.044(4) 0.016(3) 0.007(3) 0.012(3)
N2 0.028(4) 0.036(4) 0.033(4) 0.008(4) -0.002(4) -0.001(4)
N3 0.032(4) 0.041(4) 0.034(4) 0.011(3) 0.009(3) 0.016(3)
C1 0.035(6) 0.040(5) 0.048(6) 0.023(4) 0.003(4) 0.010(4)
C2 0.029(5) 0.040(5) 0.039(5) 0.010(4) 0.000(4) 0.005(4)
C3 0.034(6) 0.051(6) 0.057(7) 0.019(5) 0.016(5) 0.012(5)
C4 0.041(6) 0.060(6) 0.046(6) 0.016(5) 0.016(5) 0.028(5)
C5 0.028(5) 0.037(5) 0.037(5) 0.018(4) 0.009(4) 0.014(4)
C6 0.020(5) 0.049(6) 0.033(5) 0.009(4) 0.008(4) 0.007(4)
C7 0.038(6) 0.037(6) 0.047(6) 0.013(4) 0.011(5) 0.014(4)
C8 0.034(6) 0.041(6) 0.041(5) 0.017(4) 0.005(4) 0.012(4)
C9 0.031(6) 0.042(5) 0.047(6) 0.016(4) 0.005(5) 0.010(4)
C10 0.046(6) 0.029(5) 0.044(6) 0.013(4) 0.006(5) 0.016(4)
C11 0.032(5) 0.042(5) 0.044(6) 0.012(4) 0.006(4) 0.015(4)
C12 0.039(6) 0.050(6) 0.059(7) 0.016(5) 0.003(5) 0.017(5)
C13 0.036(6) 0.045(6) 0.061(6) 0.025(5) 0.012(5) 0.021(5)
C14 0.049(7) 0.045(6) 0.073(7) 0.021(5) -0.009(5) 0.017(5)
C15 0.037(6) 0.041(6) 0.065(7) 0.019(5) -0.016(5) 0.007(5)
C16 0.051(7) 0.044(6) 0.087(8) 0.002(6) -0.002(6) -0.005(5)
C17 0.065(8) 0.048(6) 0.091(9) 0.006(6) -0.014(6) 0.015(6)
C18 0.077(9) 0.077(8) 0.056(7) 0.005(6) 0.002(6) 0.017(7)
C19 0.040(6) 0.040(5) 0.041(6) 0.019(4) 0.005(5) 0.016(4)
C20 0.039(6) 0.040(5) 0.042(6) 0.016(4) 0.002(4) 0.012(5)
C21 0.038(6) 0.042(6) 0.066(7) 0.023(5) 0.008(5) 0.015(5)
C22 0.051(7) 0.061(7) 0.052(6) 0.016(5) 0.014(5) 0.031(5)
C23 0.062(7) 0.056(6) 0.048(6) 0.020(5) 0.016(5) 0.033(5)
C24 0.060(7) 0.048(6) 0.037(6) 0.012(4) 0.002(5) 0.026(5)
C25 0.025(5) 0.033(5) 0.053(6) 0.022(5) 0.001(4) 0.002(4)
C26 0.036(6) 0.055(6) 0.041(6) 0.019(5) 0.006(5) 0.013(5)
C27 0.059(7) 0.054(6) 0.068(8) 0.030(6) 0.018(6) 0.020(5)
C28 0.047(7) 0.081(8) 0.054(7) 0.042(6) 0.025(5) 0.032(6)
C29 0.042(7) 0.078(8) 0.048(7) 0.027(6) 0.013(5) 0.019(6)
C30 0.037(6) 0.061(6) 0.056(7) 0.020(6) 0.006(5) 0.022(5)
C31 0.039(6) 0.037(5) 0.034(5) 0.011(4) 0.005(4) 0.008(4)
C32 0.033(6) 0.040(5) 0.034(5) 0.013(4) -0.004(4) 0.005(4)
C33 0.032(5) 0.034(5) 0.042(6) 0.014(4) -0.001(4) 0.010(4)
C34 0.052(6) 0.034(5) 0.041(6) 0.009(4) 0.004(5) 0.021(5)
C35 0.041(6) 0.049(6) 0.035(5) 0.009(4) 0.007(4) 0.017(5)
C36 0.051(6) 0.047(6) 0.034(6) 0.010(4) 0.009(5) 0.015(5)
C37 0.050(6) 0.037(5) 0.038(6) 0.008(4) 0.008(5) 0.018(5)
C38 0.046(6) 0.041(5) 0.047(6) 0.010(4) 0.010(5) 0.014(5)
C39 0.041(6) 0.042(5) 0.061(6) 0.023(5) 0.022(5) 0.015(5)
C40 0.041(6) 0.047(6) 0.059(6) 0.017(5) 0.015(5) 0.022(5)
C41 0.052(7) 0.055(6) 0.047(6) 0.026(5) 0.013(5) 0.029(5)
C42 0.112(11) 0.102(10) 0.092(9) 0.061(8) 0.036(8) 0.077(9)
C43 0.082(9) 0.081(8) 0.093(9) 0.042(7) 0.035(7) 0.038(7)
C44 0.137(12) 0.090(9) 0.045(7) 0.017(6) -0.003(7) 0.051(9)
C45 0.034(6) 0.037(5) 0.043(6) 0.019(4) -0.001(4) 0.005(5)
C46 0.047(7) 0.056(7) 0.056(7) 0.027(5) 0.007(5) 0.007(5)
C47 0.062(9) 0.071(8) 0.083(9) 0.043(7) -0.013(7) -0.009(7)
C48 0.035(7) 0.115(11) 0.090(9) 0.059(9) 0.020(7) 0.025(8)
C49 0.049(8) 0.089(9) 0.077(8) 0.038(7) 0.022(6) 0.021(7)
C50 0.050(7) 0.057(6) 0.039(6) 0.021(5) 0.015(5) 0.012(5)
C51 0.049(6) 0.052(6) 0.037(6) 0.016(4) 0.017(5) 0.025(5)
C52 0.052(6) 0.037(5) 0.045(6) 0.013(5) 0.012(5) 0.016(5)
C53 0.053(7) 0.062(7) 0.042(6) 0.013(5) -0.003(5) 0.016(6)
C54 0.054(7) 0.054(7) 0.056(7) 0.006(5) 0.010(6) 0.014(5)
C55 0.034(6) 0.040(5) 0.039(6) 0.004(4) 0.006(5) 0.007(4)
C56 0.034(6) 0.050(6) 0.039(5) 0.018(5) 0.015(4) 0.015(5)
C57 0.046(6) 0.051(6) 0.045(6) 0.014(5) 0.020(5) 0.024(5)
C58 0.073(9) 0.082(8) 0.102(10) 0.042(7) 0.037(7) 0.037(7)
C59 0.079(8) 0.043(6) 0.057(7) -0.006(5) -0.003(6) 0.010(6)
C60 0.115(11) 0.072(8) 0.043(6) 0.014(6) 0.025(7) 0.041(7)

loop_
_atom_type_symbol
_atom_type_description
_atom_type_scat_dispersion_real
_atom_type_scat_dispersion_imag
_atom_type_scat_source
C C 0.0033 0.0016 'International Tables Vol C Tables 4.2.6.8 and 6.1.1.4'
H H 0.0000 0.0000 'International Tables Vol C Tables 4.2.6.8 and 6.1.1.4'
N N 0.0061 0.0033 'International Tables Vol C Tables 4.2.6.8 and 6.1.1.4'
O O 0.0106 0.0060 'International Tables Vol C Tables 4.2.6.8 and 6.1.1.4'
P P 0.1023 0.0942 'International Tables Vol C Tables 4.2.6.8 and 6.1.1.4'
Y Y -2.7962 3.5667 'International Tables Vol C Tables 4.2.6.8 and 6.1.1.4'

loop_
_geom_angle_atom_site_label_1
_geom_angle_atom_site_label_2
_geom_angle_atom_site_label_3
_geom_angle
O3 Y1 O1 107.4(2)
O3 Y1 O2 100.5(2)
O1 Y1 O2 92.0(2)
O3 Y1 N3 143.0(2)
O1 Y1 N3 109.5(2)
O2 Y1 N3 75.7(2)
O3 Y1 N1 102.3(2)
O1 Y1 N1 76.8(2)
O2 Y1 N1 156.7(2)
N3 Y1 N1 88.7(2)
O3 Y1 N2 83.2(2)
O1 Y1 N2 145.2(2)
O2 Y1 N2 119.2(2)
N3 Y1 N2 68.1(2)
N1 Y1 N2 68.6(2)
N1 P1 C5 114.3(4)
N1 P1 C25 113.5(4)
C5 P1 C25 107.0(4)
N1 P1 C19 110.7(4)
C5 P1 C19 104.1(4)
C25 P1 C19 106.5(4)
N3 P2 C31 112.6(4)
N3 P2 C45 110.8(4)
C31 P2 C45 106.0(4)
N3 P2 C51 112.4(4)
C31 P2 C51 107.6(4)
C45 P2 C51 107.0(4)
C6 O1 Y1 148.0(5)
C32 O2 Y1 149.0(5)
C57 O3 Y1 166.1(5)
C1 N1 P1 115.0(5)
C1 N1 Y1 117.0(5)
P1 N1 Y1 125.4(3)
C2 N2 C3 114.1(7)
C2 N2 Y1 106.6(5)
C3 N2 Y1 115.3(5)
C2 N2 H2N 98(5)
C3 N2 H2N 100(5)
Y1 N2 H2N 121(5)
C4 N3 P2 119.4(5)
C4 N3 Y1 113.0(5)
P2 N3 Y1 125.6(4)
N1 C1 C2 111.0(6)
N1 C1 H1A 109.4
C2 C1 H1A 109.4
N1 C1 H1B 109.4
C2 C1 H1B 109.4
H1A C1 H1B 108.0
N2 C2 C1 111.3(7)
N2 C2 H2A 109.4
C1 C2 H2A 109.4
N2 C2 H2B 109.4
C1 C2 H2B 109.4
H2A C2 H2B 108.0
N2 C3 C4 110.2(7)
N2 C3 H3A 109.6
C4 C3 H3A 109.6
N2 C3 H3B 109.6
C4 C3 H3B 109.6
H3A C3 H3B 108.1
N3 C4 C3 108.3(7)
N3 C4 H4A 110.0
C3 C4 H4A 110.0
N3 C4 H4B 110.0
C3 C4 H4B 110.0
H4A C4 H4B 108.4
C10 C5 C6 122.6(8)
C10 C5 P1 117.8(6)
C6 C5 P1 119.1(6)
O1 C6 C5 121.3(7)
O1 C6 C7 123.8(7)
C5 C6 C7 114.9(8)
C8 C7 C6 120.2(7)
C8 C7 C11 121.2(8)
C6 C7 C11 118.6(7)
C7 C8 C9 125.2(8)
C7 C8 H8 117.4
C9 C8 H8 117.4
C10 C9 C8 115.0(8)
C10 C9 C15 121.3(7)
C8 C9 C15 123.6(8)
C9 C10 C5 122.0(7)
C9 C10 H10 119.0
C5 C10 H10 119.0
C13 C11 C14 107.8(7)
C13 C11 C12 110.7(7)
C14 C11 C12 107.5(7)
C13 C11 C7 110.3(7)
C14 C11 C7 111.0(7)
C12 C11 C7 109.5(7)
C11 C12 H12A 109.5
C11 C12 H12B 109.5
H12A C12 H12B 109.5
C11 C12 H12C 109.5
H12A C12 H12C 109.5
H12B C12 H12C 109.5
C11 C13 H13A 109.5
C11 C13 H13B 109.5
H13A C13 H13B 109.5
C11 C13 H13C 109.5
H13A C13 H13C 109.5
H13B C13 H13C 109.5
C11 C14 H14A 109.5
C11 C14 H14B 109.5
H14A C14 H14B 109.5
C11 C14 H14C 109.5
H14A C14 H14C 109.5
H14B C14 H14C 109.5
C9 C15 C17 112.8(8)
C9 C15 C18 109.1(8)
C17 C15 C18 107.9(9)
C9 C15 C16 110.9(8)
C17 C15 C16 107.8(8)
C18 C15 C16 108.2(8)
C15 C16 H16A 109.5
C15 C16 H16B 109.5
H16A C16 H16B 109.5
C15 C16 H16C 109.5
H16A C16 H16C 109.5
H16B C16 H16C 109.5
C15 C17 H17A 109.5
C15 C17 H17B 109.5
H17A C17 H17B 109.5
C15 C17 H17C 109.5
H17A C17 H17C 109.5
H17B C17 H17C 109.5
C15 C18 H18A 109.5
C15 C18 H18B 109.5
H18A C18 H18B 109.5
C15 C18 H18C 109.5
H18A C18 H18C 109.5
H18B C18 H18C 109.5
C20 C19 C24 118.5(8)
C20 C19 P1 125.9(7)
C24 C19 P1 115.6(6)
C21 C20 C19 121.2(8)
C21 C20 H20 119.4
C19 C20 H20 119.4
C20 C21 C22 119.2(8)
C20 C21 H21 120.4
C22 C21 H21 120.4
C23 C22 C21 121.0(8)
C23 C22 H22 119.5
C21 C22 H22 119.5
C22 C23 C24 120.0(9)
C22 C23 H23 120.0
C24 C23 H23 120.0
C23 C24 C19 120.0(8)
C23 C24 H24 120.0
C19 C24 H24 120.0
C26 C25 C30 118.3(8)
C26 C25 P1 122.5(7)
C30 C25 P1 119.2(7)
C25 C26 C27 122.2(9)
C25 C26 H26 118.9
C27 C26 H26 118.9
C28 C27 C26 118.4(9)
C28 C27 H27 120.8
C26 C27 H27 120.8
C29 C28 C27 120.6(9)
C29 C28 H28 119.7
C27 C28 H28 119.7
C28 C29 C30 119.7(10)
C28 C29 H29 120.1
C30 C29 H29 120.1
C25 C30 C29 120.8(9)
C25 C30 H30 119.6
C29 C30 H30 119.6
C36 C31 C32 122.7(8)
C36 C31 P2 114.8(6)
C32 C31 P2 122.5(6)
O2 C32 C31 121.4(7)
O2 C32 C33 122.4(8)
C31 C32 C33 116.2(7)
C34 C33 C32 119.0(8)
C34 C33 C37 121.0(7)
C32 C33 C37 120.0(7)
C33 C34 C35 124.9(8)
C33 C34 H34 117.5
C35 C34 H34 117.5
C34 C35 C36 115.8(8)
C34 C35 C41 123.8(7)
C36 C35 C41 120.4(7)
C31 C36 C35 121.2(8)
C31 C36 H36 119.4
C35 C36 H36 119.4
C33 C37 C40 112.6(7)
C33 C37 C39 111.2(7)
C40 C37 C39 108.0(7)
C33 C37 C38 109.4(7)
C40 C37 C38 106.6(7)
C39 C37 C38 109.0(7)
C37 C38 H38A 109.5
C37 C38 H38B 109.5
H38A C38 H38B 109.5
C37 C38 H38C 109.5
H38A C38 H38C 109.5
H38B C38 H38C 109.5
C37 C39 H39A 109.5
C37 C39 H39B 109.5
H39A C39 H39B 109.5
C37 C39 H39C 109.5
H39A C39 H39C 109.5
H39B C39 H39C 109.5
C37 C40 H40A 109.5
C37 C40 H40B 109.5
H40A C40 H40B 109.5
C37 C40 H40C 109.5
H40A C40 H40C 109.5
H40B C40 H40C 109.5
C44 C41 C42 109.7(9)
C44 C41 C35 109.3(8)
C42 C41 C35 112.0(8)
C44 C41 C43 108.3(9)
C42 C41 C43 108.6(8)
C35 C41 C43 108.9(8)
C41 C42 H42A 109.5
C41 C42 H42B 109.5
H42A C42 H42B 109.5
C41 C42 H42C 109.5
H42A C42 H42C 109.5
H42B C42 H42C 109.5
C41 C43 H43A 109.5
C41 C43 H43B 109.5
H43A C43 H43B 109.5
C41 C43 H43C 109.5
H43A C43 H43C 109.5
H43B C43 H43C 109.5
C41 C44 H44A 109.5
C41 C44 H44B 109.5
H44A C44 H44B 109.5
C41 C44 H44C 109.5
H44A C44 H44C 109.5
H44B C44 H44C 109.5
C46 C45 C50 118.8(9)
C46 C45 P2 119.1(7)
C50 C45 P2 121.4(7)
C45 C46 C47 119.2(10)
C45 C46 H46 120.4
C47 C46 H46 120.4
C48 C47 C46 121.1(11)
C48 C47 H47 119.4
C46 C47 H47 119.4
C49 C48 C47 119.5(11)
C49 C48 H48 120.2
C47 C48 H48 120.2
C48 C49 C50 121.2(11)
C48 C49 H49 119.4
C50 C49 H49 119.4
C45 C50 C49 120.1(10)
C45 C50 H50 119.9
C49 C50 H50 119.9
C52 C51 C56 118.9(9)
C52 C51 P2 123.4(7)
C56 C51 P2 117.7(7)
C51 C52 C53 119.2(8)
C51 C52 H52 120.4
C53 C52 H52 120.4
C54 C53 C52 121.7(9)
C54 C53 H53 119.2
C52 C53 H53 119.2
C55 C54 C53 118.8(9)
C55 C54 H54 120.6
C53 C54 H54 120.6
C54 C55 C56 120.6(9)
C54 C55 H55 119.7
C56 C55 H55 119.7
C55 C56 C51 120.7(8)
C55 C56 H56 119.6
C51 C56 H56 119.6
O3 C57 C60 109.6(7)
O3 C57 C58 110.6(8)
C60 C57 C58 108.9(8)
O3 C57 C59 109.0(7)
C60 C57 C59 109.0(8)
C58 C57 C59 109.6(8)
C57 C58 H58A 109.5
C57 C58 H58B 109.5
H58A C58 H58B 109.5
C57 C58 H58C 109.5
H58A C58 H58C 109.5
H58B C58 H58C 109.5
C57 C59 H59A 109.5
C57 C59 H59B 109.5
H59A C59 H59B 109.5
C57 C59 H59C 109.5
H59A C59 H59C 109.5
H59B C59 H59C 109.5
C57 C60 H60A 109.5
C57 C60 H60B 109.5
H60A C60 H60B 109.5
C57 C60 H60C 109.5
H60A C60 H60C 109.5
H60B C60 H60C 109.5

loop_
_geom_bond_atom_site_label_1
_geom_bond_atom_site_label_2
_geom_bond_distance
Y1 O3 2.069(6)
Y1 O1 2.161(6)
Y1 O2 2.223(5)
Y1 N3 2.410(6)
Y1 N1 2.467(6)
Y1 N2 2.529(7)
P1 N1 1.587(7)
P1 C5 1.797(8)
P1 C25 1.810(9)
P1 C19 1.816(8)
P2 N3 1.584(7)
P2 C31 1.799(8)
P2 C45 1.804(9)
P2 C51 1.816(10)
O1 C6 1.290(9)
O2 C32 1.298(9)
O3 C57 1.398(10)
N1 C1 1.486(10)
N2 C2 1.480(10)
N2 C3 1.480(10)
N2 H2N 0.87(7)
N3 C4 1.483(10)
C1 C2 1.501(11)
C1 H1A 0.9900
C1 H1B 0.9900
C2 H2A 0.9900
C2 H2B 0.9900
C3 C4 1.520(12)
C3 H3A 0.9900
C3 H3B 0.9900
C4 H4A 0.9900
C4 H4B 0.9900
C5 C10 1.397(11)
C5 C6 1.438(11)
C6 C7 1.442(12)
C7 C8 1.367(11)
C7 C11 1.551(11)
C8 C9 1.420(11)
C8 H8 0.9500
C9 C10 1.396(12)
C9 C15 1.513(12)
C10 H10 0.9500
C11 C13 1.527(11)
C11 C14 1.536(12)
C11 C12 1.536(12)
C12 H12A 0.9800
C12 H12B 0.9800
C12 H12C 0.9800
C13 H13A 0.9800
C13 H13B 0.9800
C13 H13C 0.9800
C14 H14A 0.9800
C14 H14B 0.9800
C14 H14C 0.9800
C15 C17 1.517(12)
C15 C18 1.529(14)
C15 C16 1.532(13)
C16 H16A 0.9800
C16 H16B 0.9800
C16 H16C 0.9800
C17 H17A 0.9800
C17 H17B 0.9800
C17 H17C 0.9800
C18 H18A 0.9800
C18 H18B 0.9800
C18 H18C 0.9800
C19 C20 1.385(11)
C19 C24 1.413(12)
C20 C21 1.379(11)
C20 H20 0.9500
C21 C22 1.404(12)
C21 H21 0.9500
C22 C23 1.353(12)
C22 H22 0.9500
C23 C24 1.396(11)
C23 H23 0.9500
C24 H24 0.9500
C25 C26 1.382(12)
C25 C30 1.385(12)
C26 C27 1.390(12)
C26 H26 0.9500
C27 C28 1.384(14)
C27 H27 0.9500
C28 C29 1.383(13)
C28 H28 0.9500
C29 C30 1.391(12)
C29 H29 0.9500
C30 H30 0.9500
C31 C36 1.384(11)
C31 C32 1.418(11)
C32 C33 1.432(11)
C33 C34 1.387(11)
C33 C37 1.533(12)
C34 C35 1.389(11)
C34 H34 0.9500
C35 C36 1.407(11)
C35 C41 1.545(12)
C36 H36 0.9500
C37 C40 1.534(11)
C37 C39 1.540(12)
C37 C38 1.546(12)
C38 H38A 0.9800
C38 H38B 0.9800
C38 H38C 0.9800
C39 H39A 0.9800
C39 H39B 0.9800
C39 H39C 0.9800
C40 H40A 0.9800
C40 H40B 0.9800
C40 H40C 0.9800
C41 C44 1.501(14)
C41 C42 1.522(12)
C41 C43 1.566(14)
C42 H42A 0.9800
C42 H42B 0.9800
C42 H42C 0.9800
C43 H43A 0.9800
C43 H43B 0.9800
C43 H43C 0.9800
C44 H44A 0.9800
C44 H44B 0.9800
C44 H44C 0.9800
C45 C46 1.381(12)
C45 C50 1.388(12)
C46 C47 1.397(15)
C46 H46 0.9500
C47 C48 1.374(16)
C47 H47 0.9500
C48 C49 1.334(16)
C48 H48 0.9500
C49 C50 1.393(13)
C49 H49 0.9500
C50 H50 0.9500
C51 C52 1.384(12)
C51 C56 1.401(11)
C52 C53 1.398(12)
C52 H52 0.9500
C53 C54 1.380(13)
C53 H53 0.9500
C54 C55 1.374(12)
C54 H54 0.9500
C55 C56 1.382(11)
C55 H55 0.9500
C56 H56 0.9500
C57 C60 1.533(12)
C57 C58 1.533(13)
C57 C59 1.536(13)
C58 H58A 0.9800
C58 H58B 0.9800
C58 H58C 0.9800
C59 H59A 0.9800
C59 H59B 0.9800
C59 H59C 0.9800
C60 H60A 0.9800
C60 H60B 0.9800
C60 H60C 0.9800

loop_
_platon_squeeze_void_nr
_platon_squeeze_void_average_x
_platon_squeeze_void_average_y
_platon_squeeze_void_average_z
_platon_squeeze_void_volume
_platon_squeeze_void_count_electrons
_platon_squeeze_void_content
1 0.066 0.804 0.579 12 1 ' '
2 0.500 0.500 0.500 177 34 ' '
3 0.500 0.097 0.781 7 1 ' '
4 0.500 0.903 0.219 7 1 ' '
5 0.933 0.195 0.421 12 1 ' '
